data_2222675
loop_
_publ_author_name
'Yin, Li-Zi'
'Song, De-Guang'
'Liu, Song-Cai'

_publ_section_title (<i>Z</i>)-<i>N</i>'-(4-Hydroxy-4-methylpentan-2-ylidene)-2-(8-quinolyloxy)acetohydrazide
_journal_coeditor_code FJ2222
_journal_issue 8
_journal_name_full 'Acta Crystallographica Section E'
_journal_page_first o1744
_journal_paper_doi 10.1107/S1600536809024957
_journal_volume 65
_journal_year 2009
_chemical_formula_iupac 'C17 H21 N3 O3'
_chemical_formula_moiety 'C17 H21 N3 O3'
_chemical_formula_sum 'C17 H21 N3 O3'
_chemical_formula_weight 315.37
_chemical_name_systematic
;
(<i>Z</i>)-<i>N</i>'-(4-Hydroxy-4-methylpentan-2-ylidene)-\
2-(8-quinolyloxy)acetohydrazide
;
_space_group_IT_number 19
_symmetry_cell_setting orthorhombic
_symmetry_space_group_name_Hall 'P 2ac 2ab'
_symmetry_space_group_name_H-M 'P 21 21 21'
_atom_sites_solution_hydrogens geom
_atom_sites_solution_primary direct
_atom_sites_solution_secondary difmap
_cell_angle_alpha 90.00
_cell_angle_beta 90.00
_cell_angle_gamma 90.00
_cell_formula_units_Z 4
_cell_length_a 9.3297(12)
_cell_length_b 10.1621(13)
_cell_length_c 18.213(2)
_cell_measurement_reflns_used 4517
_cell_measurement_temperature 273(2)
_cell_measurement_theta_max 24.896
_cell_measurement_theta_min 2.191
_cell_volume 1726.8(4)
_computing_cell_refinement 'CrystalClear (Rigaku, 2000)'
_computing_data_collection 'CrystalClear (Rigaku, 2000)'
_computing_data_reduction 'CrystalClear (Rigaku, 2000)'
_computing_molecular_graphics 'SHELXTL (Sheldrick, 2008)'
_computing_publication_material 'SHELXTL (Sheldrick, 2008)'
_computing_structure_refinement 'SHELXL97 (Sheldrick, 2008)'
_computing_structure_solution 'SHELXS97 (Sheldrick, 2008)'
_diffrn_ambient_temperature 273(2)
_diffrn_detector_area_resol_mean 9
_diffrn_measured_fraction_theta_full 0.999
_diffrn_measured_fraction_theta_max 0.999
_diffrn_measurement_device_type 'Rigaku Saturn 724+ CCD detector'
_diffrn_measurement_method \w
_diffrn_radiation_monochromator graphite
_diffrn_radiation_source 'fine-focus sealed tube'
_diffrn_radiation_type MoK\a
_diffrn_radiation_wavelength 0.71073
_diffrn_reflns_av_R_equivalents 0.0245
_diffrn_reflns_av_sigmaI/netI 0.0175
_diffrn_reflns_limit_h_max 10
_diffrn_reflns_limit_h_min -11
_diffrn_reflns_limit_k_max 11
_diffrn_reflns_limit_k_min -12
_diffrn_reflns_limit_l_max 21
_diffrn_reflns_limit_l_min -20
_diffrn_reflns_number 9084
_diffrn_reflns_theta_full 25.01
_diffrn_reflns_theta_max 25.01
_diffrn_reflns_theta_min 2.24
_diffrn_standards_decay_% 0
_diffrn_standards_interval_count 0
_diffrn_standards_interval_time 0
_exptl_absorpt_coefficient_mu 0.085
_exptl_absorpt_correction_T_max 0.9874
_exptl_absorpt_correction_T_min 0.9833
_exptl_absorpt_correction_type multi-scan
_exptl_absorpt_process_details '(CrystalClear; Rigaku, 2000)'
_exptl_crystal_colour colorless
_exptl_crystal_density_diffrn 1.213
_exptl_crystal_density_method 'not measured'
_exptl_crystal_description block
_exptl_crystal_F_000 672
_exptl_crystal_size_max 0.20
_exptl_crystal_size_mid 0.18
_exptl_crystal_size_min 0.15
_refine_diff_density_max 0.149
_refine_diff_density_min -0.163
_refine_ls_extinction_method none
_refine_ls_goodness_of_fit_ref 1.041
_refine_ls_hydrogen_treatment constr
_refine_ls_matrix_type full
_refine_ls_number_parameters 212
_refine_ls_number_reflns 1761
_refine_ls_number_restraints 0
_refine_ls_restrained_S_all 1.041
_refine_ls_R_factor_all 0.0385
_refine_ls_R_factor_gt 0.0345
_refine_ls_shift/su_max 0.001
_refine_ls_shift/su_mean 0.000
_refine_ls_structure_factor_coef Fsqd
_refine_ls_weighting_details 'calc w=1/[\s^2^(Fo^2^)+(0.0681P)^2^+0.1302P] where P=(Fo^2^+2Fc^2^)/3'
_refine_ls_weighting_scheme calc
_refine_ls_wR_factor_gt 0.0965
_refine_ls_wR_factor_ref 0.1009
_reflns_number_gt 1593
_reflns_number_total 1761
_reflns_threshold_expression I>2\s(I)
_cod_data_source_file fj2222.cif
_cod_data_source_block I
_cod_original_cell_volume 1726.7(4)
_cod_database_code 2222675
_cod_database_fobs_code 2222675

loop_
_symmetry_equiv_pos_as_xyz
'x, y, z'
'-x+1/2, -y, z+1/2'
'-x, y+1/2, -z+1/2'
'x+1/2, -y+1/2, -z'

loop_
_atom_site_type_symbol
_atom_site_label
_atom_site_fract_x
_atom_site_fract_y
_atom_site_fract_z
_atom_site_U_iso_or_equiv
_atom_site_adp_type
_atom_site_calc_flag
_atom_site_refinement_flags
_atom_site_occupancy
_atom_site_disorder_assembly
_atom_site_disorder_group
O O1 -0.14080(16) -0.04549(14) 0.89142(8) 0.0517(4) Uani d . 1 . .
O O2 -0.0517(2) -0.26572(17) 1.03499(9) 0.0689(5) Uani d . 1 . .
O O3 0.06563(17) 0.17486(16) 0.93454(10) 0.0610(4) Uani d . 1 . .
H H3 0.0565 0.1430 0.8934 0.091 Uiso calc R 1 . .
N N1 -0.0639(2) 0.1419(2) 0.79583(10) 0.0575(5) Uani d . 1 . .
N N2 0.03984(19) -0.06920(18) 0.99886(10) 0.0520(4) Uani d . 1 . .
H H2 0.0391 -0.0095 0.9654 0.062 Uiso calc R 1 . .
N N3 0.1400(2) -0.06223(19) 1.05559(10) 0.0570(5) Uani d . 1 . .
C C1 -0.0301(3) 0.2370(3) 0.74871(15) 0.0738(7) Uani d . 1 . .
H H1 0.0575 0.2791 0.7551 0.089 Uiso calc R 1 . .
C C2 -0.1156(4) 0.2780(3) 0.69090(14) 0.0781(8) Uani d . 1 . .
H H2A -0.0860 0.3458 0.6601 0.094 Uiso calc R 1 . .
C C3 -0.2431(3) 0.2174(3) 0.68019(13) 0.0717(8) Uani d . 1 . .
H H3A -0.3014 0.2425 0.6412 0.086 Uiso calc R 1 . .
C C4 -0.2882(3) 0.1155(2) 0.72835(12) 0.0578(6) Uani d . 1 . .
C C5 -0.4203(3) 0.0503(3) 0.72093(14) 0.0721(7) Uani d . 1 . .
H H5 -0.4827 0.0729 0.6832 0.087 Uiso calc R 1 . .
C C6 -0.4560(3) -0.0455(3) 0.76902(15) 0.0750(7) Uani d . 1 . .
H H6 -0.5429 -0.0892 0.7632 0.090 Uiso calc R 1 . .
C C7 -0.3655(3) -0.0816(3) 0.82796(13) 0.0628(6) Uani d . 1 . .
H H7 -0.3934 -0.1469 0.8607 0.075 Uiso calc R 1 . .
C C8 -0.2363(2) -0.0194(2) 0.83633(11) 0.0478(5) Uani d . 1 . .
C C9 -0.1937(2) 0.0816(2) 0.78632(11) 0.0488(5) Uani d . 1 . .
C C10 -0.1728(2) -0.1518(2) 0.94005(12) 0.0542(5) Uani d . 1 . .
H H10A -0.1828 -0.2326 0.9122 0.065 Uiso calc R 1 . .
H H10B -0.2628 -0.1349 0.9649 0.065 Uiso calc R 1 . .
C C11 -0.0544(2) -0.1672(2) 0.99604(11) 0.0492(5) Uani d . 1 . .
C C12 0.2509(3) 0.0078(2) 1.04208(14) 0.0640(6) Uani d . 1 . .
C C13 0.2906(3) 0.0687(3) 0.96876(16) 0.0684(7) Uani d . 1 . .
H H13A 0.2699 0.0051 0.9305 0.082 Uiso calc R 1 . .
H H13B 0.3932 0.0841 0.9684 0.082 Uiso calc R 1 . .
C C14 0.2151(3) 0.1985(3) 0.94902(19) 0.0747(8) Uani d . 1 . .
C C15 0.3571(4) 0.0213(3) 1.10411(19) 0.1010(12) Uani d . 1 . .
H H15A 0.4434 -0.0252 1.0920 0.151 Uiso calc R 1 . .
H H15B 0.3167 -0.0149 1.1482 0.151 Uiso calc R 1 . .
H H15C 0.3786 0.1127 1.1117 0.151 Uiso calc R 1 . .
C C16 0.2178(4) 0.2961(3) 1.0126(3) 0.1322(18) Uani d . 1 . .
H H16A 0.1606 0.2629 1.0523 0.198 Uiso calc R 1 . .
H H16B 0.1797 0.3791 0.9965 0.198 Uiso calc R 1 . .
H H16C 0.3147 0.3080 1.0290 0.198 Uiso calc R 1 . .
C C17 0.2846(4) 0.2557(5) 0.8806(3) 0.156(2) Uani d . 1 . .
H H17A 0.2352 0.3346 0.8665 0.234 Uiso calc R 1 . .
H H17B 0.2792 0.1927 0.8413 0.234 Uiso calc R 1 . .
H H17C 0.3832 0.2757 0.8906 0.234 Uiso calc R 1 . .

loop_
_atom_site_aniso_label
_atom_site_aniso_U_11
_atom_site_aniso_U_22
_atom_site_aniso_U_33
_atom_site_aniso_U_12
_atom_site_aniso_U_13
_atom_site_aniso_U_23
O1 0.0499(8) 0.0465(8) 0.0587(8) -0.0073(7) -0.0036(7) 0.0125(7)
O2 0.0794(11) 0.0569(9) 0.0705(10) -0.0125(9) -0.0105(9) 0.0225(8)
O3 0.0504(8) 0.0505(9) 0.0819(10) -0.0052(7) -0.0098(8) 0.0055(8)
N1 0.0578(11) 0.0573(11) 0.0576(10) -0.0058(10) 0.0067(9) 0.0118(9)
N2 0.0524(10) 0.0476(9) 0.0559(9) -0.0032(8) -0.0013(8) 0.0081(8)
N3 0.0623(11) 0.0507(10) 0.0580(10) -0.0003(9) -0.0067(9) -0.0015(9)
C1 0.0736(17) 0.0745(17) 0.0733(15) -0.0074(14) 0.0140(14) 0.0225(14)
C2 0.089(2) 0.0799(18) 0.0652(15) 0.0027(17) 0.0173(15) 0.0288(14)
C3 0.086(2) 0.0785(17) 0.0504(12) 0.0184(16) 0.0044(13) 0.0145(12)
C4 0.0641(14) 0.0624(14) 0.0468(11) 0.0124(11) 0.0033(10) -0.0003(10)
C5 0.0668(15) 0.0862(19) 0.0634(13) 0.0068(15) -0.0140(12) 0.0047(15)
C6 0.0607(14) 0.0828(18) 0.0814(16) -0.0112(14) -0.0151(13) 0.0023(15)
C7 0.0557(14) 0.0650(14) 0.0677(13) -0.0069(12) -0.0026(11) 0.0073(12)
C8 0.0501(11) 0.0445(10) 0.0487(10) 0.0018(9) 0.0024(9) -0.0001(8)
C9 0.0541(12) 0.0448(10) 0.0475(10) 0.0065(10) 0.0069(9) -0.0008(9)
C10 0.0549(12) 0.0460(11) 0.0616(12) -0.0079(10) 0.0025(10) 0.0130(10)
C11 0.0518(11) 0.0444(11) 0.0513(10) -0.0004(10) 0.0060(9) 0.0059(9)
C12 0.0616(13) 0.0463(11) 0.0839(15) 0.0000(11) -0.0131(13) 0.0044(11)
C13 0.0457(12) 0.0603(13) 0.0992(17) -0.0002(11) -0.0014(13) 0.0088(14)
C14 0.0490(13) 0.0541(13) 0.121(2) -0.0120(11) -0.0157(15) 0.0222(15)
C15 0.105(3) 0.0767(19) 0.121(2) -0.0196(19) -0.051(2) 0.0065(19)
C16 0.100(3) 0.0574(17) 0.239(5) 0.0046(17) -0.081(3) -0.032(2)
C17 0.064(2) 0.174(4) 0.231(5) -0.028(2) -0.006(3) 0.137(4)

loop_
_atom_type_symbol
_atom_type_description
_atom_type_scat_dispersion_real
_atom_type_scat_dispersion_imag
_atom_type_scat_source
C C 0.0033 0.0016 'International Tables Vol C Tables 4.2.6.8 and 6.1.1.4'
H H 0.0000 0.0000 'International Tables Vol C Tables 4.2.6.8 and 6.1.1.4'
N N 0.0061 0.0033 'International Tables Vol C Tables 4.2.6.8 and 6.1.1.4'
O O 0.0106 0.0060 'International Tables Vol C Tables 4.2.6.8 and 6.1.1.4'

loop_
_geom_angle_atom_site_label_1
_geom_angle_atom_site_label_2
_geom_angle_atom_site_label_3
_geom_angle_site_symmetry_1
_geom_angle_site_symmetry_3
_geom_angle
_geom_angle_publ_flag
C8 O1 C10 . . 117.74(16) ?
C14 O3 H3 . . 109.5 ?
C1 N1 C9 . . 117.0(2) ?
C11 N2 N3 . . 120.64(17) ?
C11 N2 H2 . . 119.7 ?
N3 N2 H2 . . 119.7 ?
C12 N3 N2 . . 115.31(18) ?
N1 C1 C2 . . 124.9(3) ?
N1 C1 H1 . . 117.5 ?
C2 C1 H1 . . 117.5 ?
C3 C2 C1 . . 118.6(3) ?
C3 C2 H2A . . 120.7 ?
C1 C2 H2A . . 120.7 ?
C2 C3 C4 . . 120.2(2) ?
C2 C3 H3A . . 119.9 ?
C4 C3 H3A . . 119.9 ?
C5 C4 C9 . . 120.2(2) ?
C5 C4 C3 . . 122.9(2) ?
C9 C4 C3 . . 116.9(2) ?
C6 C5 C4 . . 119.6(2) ?
C6 C5 H5 . . 120.2 ?
C4 C5 H5 . . 120.2 ?
C5 C6 C7 . . 122.1(3) ?
C5 C6 H6 . . 119.0 ?
C7 C6 H6 . . 119.0 ?
C8 C7 C6 . . 119.4(2) ?
C8 C7 H7 . . 120.3 ?
C6 C7 H7 . . 120.3 ?
O1 C8 C7 . . 124.42(19) ?
O1 C8 C9 . . 115.21(18) ?
C7 C8 C9 . . 120.4(2) ?
N1 C9 C4 . . 122.4(2) ?
N1 C9 C8 . . 119.15(19) ?
C4 C9 C8 . . 118.4(2) ?
O1 C10 C11 . . 110.08(17) ?
O1 C10 H10A . . 109.6 ?
C11 C10 H10A . . 109.6 ?
O1 C10 H10B . . 109.6 ?
C11 C10 H10B . . 109.6 ?
H10A C10 H10B . . 108.2 ?
O2 C11 N2 . . 125.1(2) ?
O2 C11 C10 . . 119.26(19) ?
N2 C11 C10 . . 115.61(17) ?
N3 C12 C15 . . 115.9(2) ?
N3 C12 C13 . . 126.4(2) ?
C15 C12 C13 . . 117.5(2) ?
C12 C13 C14 . . 116.3(2) ?
C12 C13 H13A . . 108.2 ?
C14 C13 H13A . . 108.2 ?
C12 C13 H13B . . 108.2 ?
C14 C13 H13B . . 108.2 ?
H13A C13 H13B . . 107.4 ?
O3 C14 C17 . . 109.0(3) ?
O3 C14 C16 . . 105.3(3) ?
C17 C14 C16 . . 111.5(3) ?
O3 C14 C13 . . 110.1(2) ?
C17 C14 C13 . . 108.9(3) ?
C16 C14 C13 . . 111.9(3) ?
C12 C15 H15A . . 109.5 ?
C12 C15 H15B . . 109.5 ?
H15A C15 H15B . . 109.5 ?
C12 C15 H15C . . 109.5 ?
H15A C15 H15C . . 109.5 ?
H15B C15 H15C . . 109.5 ?
C14 C16 H16A . . 109.5 ?
C14 C16 H16B . . 109.5 ?
H16A C16 H16B . . 109.5 ?
C14 C16 H16C . . 109.5 ?
H16A C16 H16C . . 109.5 ?
H16B C16 H16C . . 109.5 ?
C14 C17 H17A . . 109.5 ?
C14 C17 H17B . . 109.5 ?
H17A C17 H17B . . 109.5 ?
C14 C17 H17C . . 109.5 ?
H17A C17 H17C . . 109.5 ?
H17B C17 H17C . . 109.5 ?

loop_
_geom_bond_atom_site_label_1
_geom_bond_atom_site_label_2
_geom_bond_site_symmetry_2
_geom_bond_distance
_geom_bond_publ_flag
O1 C8 . 1.368(2) ?
O1 C10 . 1.429(2) ?
O2 C11 . 1.228(3) ?
O3 C14 . 1.440(3) ?
O3 H3 . 0.8200 ?
N1 C1 . 1.331(3) ?
N1 C9 . 1.368(3) ?
N2 C11 . 1.329(3) ?
N2 N3 . 1.395(3) ?
N2 H2 . 0.8600 ?
N3 C12 . 1.280(3) ?
C1 C2 . 1.385(4) ?
C1 H1 . 0.9300 ?
C2 C3 . 1.354(4) ?
C2 H2A . 0.9300 ?
C3 C4 . 1.421(4) ?
C3 H3A . 0.9300 ?
C4 C5 . 1.406(4) ?
C4 C9 . 1.418(3) ?
C5 C6 . 1.351(4) ?
C5 H5 . 0.9300 ?
C6 C7 . 1.414(4) ?
C6 H6 . 0.9300 ?
C7 C8 . 1.370(3) ?
C7 H7 . 0.9300 ?
C8 C9 . 1.429(3) ?
C10 C11 . 1.512(3) ?
C10 H10A . 0.9700 ?
C10 H10B . 0.9700 ?
C12 C15 . 1.508(4) ?
C12 C13 . 1.518(4) ?
C13 C14 . 1.538(4) ?
C13 H13A . 0.9700 ?
C13 H13B . 0.9700 ?
C14 C17 . 1.520(5) ?
C14 C16 . 1.525(5) ?
C15 H15A . 0.9600 ?
C15 H15B . 0.9600 ?
C15 H15C . 0.9600 ?
C16 H16A . 0.9600 ?
C16 H16B . 0.9600 ?
C16 H16C . 0.9600 ?
C17 H17A . 0.9600 ?
C17 H17B . 0.9600 ?
C17 H17C . 0.9600 ?

loop_
_geom_hbond_atom_site_label_D
_geom_hbond_atom_site_label_H
_geom_hbond_atom_site_label_A
_geom_hbond_site_symmetry_A
_geom_hbond_distance_DH
_geom_hbond_distance_HA
_geom_hbond_distance_DA
_geom_hbond_angle_DHA
O3 H3 N1 . 0.82 2.10 2.820(3) 146
N2 H2 O3 . 0.86 1.97 2.753(2) 151

loop_
_geom_torsion_atom_site_label_1
_geom_torsion_atom_site_label_2
_geom_torsion_atom_site_label_3
_geom_torsion_atom_site_label_4
_geom_torsion_site_symmetry_1
_geom_torsion_site_symmetry_2
_geom_torsion_site_symmetry_3
_geom_torsion_site_symmetry_4
_geom_torsion
_geom_torsion_publ_flag
C11 N2 N3 C12 . . . . 159.0(2) ?
C9 N1 C1 C2 . . . . -0.6(4) ?
N1 C1 C2 C3 . . . . -0.5(5) ?
C1 C2 C3 C4 . . . . 1.0(4) ?
C2 C3 C4 C5 . . . . 178.9(3) ?
C2 C3 C4 C9 . . . . -0.4(3) ?
C9 C4 C5 C6 . . . . -0.5(4) ?
C3 C4 C5 C6 . . . . -179.8(3) ?
C4 C5 C6 C7 . . . . 1.1(4) ?
C5 C6 C7 C8 . . . . -1.1(4) ?
C10 O1 C8 C7 . . . . 5.2(3) ?
C10 O1 C8 C9 . . . . -175.65(17) ?
C6 C7 C8 O1 . . . . 179.5(2) ?
C6 C7 C8 C9 . . . . 0.4(3) ?
C1 N1 C9 C4 . . . . 1.3(3) ?
C1 N1 C9 C8 . . . . -178.8(2) ?
C5 C4 C9 N1 . . . . 179.8(2) ?
C3 C4 C9 N1 . . . . -0.8(3) ?
C5 C4 C9 C8 . . . . -0.1(3) ?
C3 C4 C9 C8 . . . . 179.3(2) ?
O1 C8 C9 N1 . . . . 1.0(3) ?
C7 C8 C9 N1 . . . . -179.8(2) ?
O1 C8 C9 C4 . . . . -179.09(18) ?
C7 C8 C9 C4 . . . . 0.1(3) ?
C8 O1 C10 C11 . . . . 178.94(17) ?
N3 N2 C11 O2 . . . . -9.8(3) ?
N3 N2 C11 C10 . . . . 169.88(18) ?
O1 C10 C11 O2 . . . . -168.6(2) ?
O1 C10 C11 N2 . . . . 11.7(3) ?
N2 N3 C12 C15 . . . . 177.3(2) ?
N2 N3 C12 C13 . . . . -7.7(3) ?
N3 C12 C13 C14 . . . . 81.1(3) ?
C15 C12 C13 C14 . . . . -104.0(3) ?
C12 C13 C14 O3 . . . . -69.5(3) ?
C12 C13 C14 C17 . . . . 171.0(3) ?
C12 C13 C14 C16 . . . . 47.2(3) ?

loop_
_cod_related_entry_id
_cod_related_entry_database
_cod_related_entry_code
1 ChemSpider 24742734
